data_4342902
loop_
_publ_author_name
'Aprile, Antonino'
'Iversen, Kalon J.'
'Wilson, David J. D.'
'Dutton, Jason L.'

_publ_section_title
;
 Te(II)/Te(IV) Mediated C-N Bond Formation on 2,5-Diphenyltellurophene and
 a Reassignment of the Product from the Reaction of PhI(OAc)2 with 2
 TMS-OTf.
;
_journal_issue 10
_journal_name_full 'Inorganic chemistry'
_journal_page_first 4934
_journal_page_last 4939
_journal_paper_doi 10.1021/acs.inorgchem.5b00537
_journal_volume 54
_journal_year 2015
_chemical_formula_sum 'C20 H16 Cl3 F3 O5 S Te'
_chemical_formula_weight 659.34
_chemical_name_systematic
; 
 ? 
;
_space_group_IT_number 2
_symmetry_cell_setting triclinic
_symmetry_space_group_name_Hall '-P 1'
_symmetry_space_group_name_H-M 'P -1'
_atom_sites_solution_hydrogens geom
_atom_sites_solution_primary direct
_atom_sites_solution_secondary difmap
_audit_creation_method SHELXL-97
_cell_angle_alpha 71.11(3)
_cell_angle_beta 75.36(3)
_cell_angle_gamma 62.77(3)
_cell_formula_units_Z 2
_cell_length_a 10.840(2)
_cell_length_b 11.056(2)
_cell_length_c 12.188(2)
_cell_measurement_temperature 173(2)
_cell_volume 1219.3(5)
_computing_cell_refinement 'CrysAlisPro, Agilent Technologies'
_computing_data_collection 'CrysAlisPro, Agilent Technologies'
_computing_data_reduction 'CrysAlisPro, Agilent Technologies'
_computing_molecular_graphics SHELXP
_computing_publication_material SHELXP
_computing_structure_refinement 'SHELXL-97 (Sheldrick, 2008)'
_computing_structure_solution 'SHELXS-97 (Sheldrick, 2008)'
_diffrn_ambient_temperature 173(2)
_diffrn_measured_fraction_theta_full 0.997
_diffrn_measured_fraction_theta_max 0.997
_diffrn_measurement_device_type 'Xcalibur, Atlas, Gemini'
_diffrn_measurement_method '\w scans'
_diffrn_radiation_monochromator graphite
_diffrn_radiation_source 'fine-focus sealed tube'
_diffrn_radiation_type MoK\a
_diffrn_radiation_wavelength 0.71073
_diffrn_reflns_av_R_equivalents 0.0468
_diffrn_reflns_av_sigmaI/netI 0.0608
_diffrn_reflns_limit_h_max 12
_diffrn_reflns_limit_h_min -13
_diffrn_reflns_limit_k_max 10
_diffrn_reflns_limit_k_min -13
_diffrn_reflns_limit_l_max 15
_diffrn_reflns_limit_l_min -15
_diffrn_reflns_number 9917
_diffrn_reflns_theta_full 26.37
_diffrn_reflns_theta_max 26.37
_diffrn_reflns_theta_min 2.94
_exptl_absorpt_coefficient_mu 1.687
_exptl_absorpt_correction_T_max 0.8495
_exptl_absorpt_correction_T_min 0.7511
_exptl_absorpt_correction_type multi-scan
_exptl_absorpt_process_details 'CrysAlisPro, Agilent Technologies'
_exptl_crystal_colour orange
_exptl_crystal_density_diffrn 1.796
_exptl_crystal_density_method 'not measured'
_exptl_crystal_description block
_exptl_crystal_F_000 644
_exptl_crystal_size_max 0.18
_exptl_crystal_size_mid 0.15
_exptl_crystal_size_min 0.10
_refine_diff_density_max 1.107
_refine_diff_density_min -1.310
_refine_diff_density_rms 0.138
_refine_ls_extinction_method none
_refine_ls_goodness_of_fit_ref 1.095
_refine_ls_hydrogen_treatment constr
_refine_ls_matrix_type full
_refine_ls_number_parameters 298
_refine_ls_number_reflns 4970
_refine_ls_number_restraints 0
_refine_ls_restrained_S_all 1.095
_refine_ls_R_factor_all 0.0648
_refine_ls_R_factor_gt 0.0449
_refine_ls_shift/su_max 0.002
_refine_ls_shift/su_mean 0.000
_refine_ls_structure_factor_coef Fsqd
_refine_ls_weighting_details 'calc w=1/[\s^2^(Fo^2^)+(0.0314P)^2^+2.7245P] where P=(Fo^2^+2Fc^2^)/3'
_refine_ls_weighting_scheme calc
_refine_ls_wR_factor_gt 0.0916
_refine_ls_wR_factor_ref 0.1067
_reflns_number_gt 3957
_reflns_number_total 4970
_reflns_threshold_expression >2sigma(I)
_cod_data_source_file ic5b00537_si_002.cif
_cod_data_source_block 16
_cod_depositor_comments 'Adding full bibliography for 4342901--4342903.cif.'
_cod_original_cell_volume 1219.3(4)
_cod_original_sg_symbol_H-M P-1
_cod_database_code 4342902

loop_
_symmetry_equiv_pos_as_xyz
'x, y, z'
'-x, -y, -z'

loop_
_atom_site_label
_atom_site_type_symbol
_atom_site_fract_x
_atom_site_fract_y
_atom_site_fract_z
_atom_site_U_iso_or_equiv
_atom_site_adp_type
_atom_site_occupancy
_atom_site_symmetry_multiplicity
_atom_site_calc_flag
_atom_site_refinement_flags
Te1 Te 0.46402(3) 1.41832(3) 0.37090(2) 0.02460(11) Uani 1 1 d .
S1 S 0.59819(13) 1.18843(12) 0.65498(10) 0.0276(3) Uani 1 1 d .
O2 O 0.5878(3) 1.2947(3) 0.5443(3) 0.0312(8) Uani 1 1 d .
F3 F 0.7985(4) 0.9413(3) 0.7143(3) 0.0581(9) Uani 1 1 d .
O5 O 0.5049(4) 1.1222(4) 0.6775(3) 0.0370(8) Uani 1 1 d .
C26 C 0.1648(6) 1.5715(6) 0.5376(5) 0.0395(13) Uani 1 1 d .
H26A H 0.2216 1.6132 0.4816 0.047 Uiso 1 1 calc R
C16 C 0.7794(5) 1.2349(5) 0.2345(4) 0.0305(11) Uani 1 1 d .
H16A H 0.7494 1.3202 0.2561 0.037 Uiso 1 1 calc R
F2 F 0.7804(4) 1.0131(4) 0.5310(3) 0.0583(10) Uani 1 1 d .
C4 C 0.3085(5) 1.3501(5) 0.4747(4) 0.0269(10) Uani 1 1 d .
C2 C 0.4637(5) 1.1585(5) 0.3847(4) 0.0268(10) Uani 1 1 d .
H2A H 0.4842 1.0694 0.3743 0.032 Uiso 1 1 calc R
C1 C 0.5520(5) 1.2211(5) 0.3310(4) 0.0252(10) Uani 1 1 d .
C11 C 0.6892(5) 1.1678(5) 0.2628(4) 0.0275(10) Uani 1 1 d .
C15 C 0.9111(6) 1.1790(6) 0.1759(4) 0.0374(12) Uani 1 1 d .
H15A H 0.9713 1.2255 0.1586 0.045 Uiso 1 1 calc R
C21 C 0.1938(5) 1.4336(5) 0.5484(4) 0.0278(10) Uani 1 1 d .
C25 C 0.0540(6) 1.6510(6) 0.6070(5) 0.0460(14) Uani 1 1 d .
H25A H 0.0356 1.7461 0.5978 0.055 Uiso 1 1 calc R
C12 C 0.7359(5) 1.0437(5) 0.2264(4) 0.0318(11) Uani 1 1 d .
H12A H 0.6760 0.9971 0.2426 0.038 Uiso 1 1 calc R
C3 C 0.3383(5) 1.2255(5) 0.4580(4) 0.0288(11) Uani 1 1 d .
H3A H 0.2767 1.1806 0.4947 0.035 Uiso 1 1 calc R
C22 C 0.1098(6) 1.3743(6) 0.6317(5) 0.0435(14) Uani 1 1 d .
H22A H 0.1279 1.2791 0.6414 0.052 Uiso 1 1 calc R
C51 C 0.7719(6) 1.0523(5) 0.6257(5) 0.0391(13) Uani 1 1 d .
C13 C 0.8684(6) 0.9892(6) 0.1675(5) 0.0403(13) Uani 1 1 d .
H13A H 0.8992 0.9047 0.1442 0.048 Uiso 1 1 calc R
C14 C 0.9566(6) 1.0565(6) 0.1421(5) 0.0412(13) Uani 1 1 d .
H14A H 1.0477 1.0185 0.1017 0.049 Uiso 1 1 calc R
F1 F 0.8701(4) 1.0983(4) 0.6083(3) 0.0594(10) Uani 1 1 d .
O4 O 0.6094(4) 1.2326(4) 0.7489(3) 0.0465(10) Uani 1 1 d .
C24 C -0.0289(6) 1.5921(6) 0.6888(5) 0.0429(14) Uani 1 1 d .
H24A H -0.1048 1.6459 0.7366 0.052 Uiso 1 1 calc R
C23 C -0.0005(6) 1.4546(7) 0.7005(5) 0.0532(16) Uani 1 1 d .
H23A H -0.0575 1.4135 0.7569 0.064 Uiso 1 1 calc R
Cl1 Cl 0.61516(17) 1.75197(17) -0.10247(12) 0.0502(4) Uani 1 1 d .
Cl2 Cl 0.6920(2) 1.8890(3) 0.0164(2) 0.0852(7) Uani 1 1 d .
Cl3 Cl 0.8176(3) 1.5903(3) 0.0579(3) 0.1309(12) Uani 1 1 d .
C41 C 0.6649(7) 1.7408(7) 0.0281(5) 0.0524(16) Uani 1 1 d .
H41A H 0.5889 1.7352 0.0934 0.063 Uiso 1 1 calc R
O1 O 0.3285(3) 1.5185(3) 0.2515(3) 0.0299(7) Uani 1 1 d .
O3 O 0.5218(4) 1.5207(4) 0.1381(3) 0.0342(8) Uani 1 1 d .
C31 C 0.3964(6) 1.5614(5) 0.1503(4) 0.0314(11) Uani 1 1 d .
C32 C 0.3038(6) 1.6605(5) 0.0626(4) 0.0372(12) Uani 1 1 d .
H32A H 0.3594 1.6881 -0.0098 0.056 Uiso 1 1 calc R
H32B H 0.2381 1.7437 0.0914 0.056 Uiso 1 1 calc R
H32C H 0.2517 1.6162 0.0471 0.056 Uiso 1 1 calc R

loop_
_atom_site_aniso_label
_atom_site_aniso_U_11
_atom_site_aniso_U_22
_atom_site_aniso_U_33
_atom_site_aniso_U_23
_atom_site_aniso_U_13
_atom_site_aniso_U_12
Te1 0.03072(19) 0.02471(18) 0.02249(17) -0.00766(12) -0.00234(12) -0.01398(14)
S1 0.0372(7) 0.0264(6) 0.0245(6) -0.0075(5) -0.0057(5) -0.0155(6)
O2 0.035(2) 0.0254(18) 0.0371(19) -0.0050(15) -0.0140(16) -0.0124(16)
F3 0.058(2) 0.0391(19) 0.060(2) 0.0092(16) -0.0180(18) -0.0138(17)
O5 0.043(2) 0.036(2) 0.037(2) -0.0053(16) -0.0042(17) -0.0228(18)
C26 0.046(3) 0.042(3) 0.038(3) -0.017(3) 0.011(3) -0.028(3)
C16 0.036(3) 0.032(3) 0.026(2) -0.009(2) -0.005(2) -0.014(2)
F2 0.063(2) 0.053(2) 0.053(2) -0.0292(18) -0.0060(18) -0.0088(19)
C4 0.036(3) 0.033(3) 0.018(2) -0.0044(19) -0.008(2) -0.018(2)
C2 0.038(3) 0.021(2) 0.030(3) -0.0090(19) -0.007(2) -0.017(2)
C1 0.028(3) 0.026(2) 0.021(2) -0.0110(19) -0.0041(19) -0.007(2)
C11 0.035(3) 0.028(3) 0.021(2) -0.0047(19) -0.010(2) -0.012(2)
C15 0.037(3) 0.047(3) 0.032(3) -0.009(2) -0.006(2) -0.020(3)
C21 0.029(3) 0.036(3) 0.022(2) -0.005(2) -0.006(2) -0.016(2)
C25 0.047(4) 0.039(3) 0.054(4) -0.027(3) 0.003(3) -0.013(3)
C12 0.035(3) 0.030(3) 0.029(3) -0.008(2) -0.001(2) -0.013(2)
C3 0.035(3) 0.033(3) 0.025(2) -0.005(2) -0.004(2) -0.020(2)
C22 0.042(3) 0.043(3) 0.042(3) -0.007(3) 0.004(3) -0.021(3)
C51 0.042(3) 0.029(3) 0.043(3) -0.001(2) -0.010(3) -0.015(3)
C13 0.046(3) 0.035(3) 0.037(3) -0.015(2) -0.003(3) -0.011(3)
C14 0.040(3) 0.046(3) 0.033(3) -0.012(2) -0.001(2) -0.015(3)
F1 0.041(2) 0.057(2) 0.080(3) -0.0058(19) -0.0119(18) -0.0244(18)
O4 0.073(3) 0.046(2) 0.033(2) -0.0151(17) -0.0143(19) -0.027(2)
C24 0.033(3) 0.057(4) 0.039(3) -0.023(3) -0.003(2) -0.013(3)
C23 0.045(4) 0.063(4) 0.045(4) -0.012(3) 0.013(3) -0.026(3)
Cl1 0.0608(10) 0.0670(10) 0.0344(7) -0.0088(7) -0.0054(7) -0.0385(9)
Cl2 0.0969(16) 0.1104(17) 0.0924(15) -0.0547(13) 0.0089(12) -0.0696(14)
Cl3 0.0970(19) 0.0991(19) 0.192(3) 0.0358(19) -0.093(2) -0.0453(16)
C41 0.059(4) 0.079(5) 0.033(3) -0.006(3) -0.008(3) -0.044(4)
O1 0.0329(19) 0.0287(18) 0.0284(18) -0.0042(14) -0.0097(15) -0.0116(16)
O3 0.029(2) 0.039(2) 0.0320(19) -0.0110(16) -0.0018(15) -0.0116(17)
C31 0.039(3) 0.026(3) 0.028(3) -0.009(2) -0.009(2) -0.009(2)
C32 0.046(3) 0.030(3) 0.028(3) -0.009(2) 0.006(2) -0.014(3)

loop_
_atom_type_symbol
_atom_type_description
_atom_type_scat_dispersion_real
_atom_type_scat_dispersion_imag
_atom_type_scat_source
C C 0.0033 0.0016 'International Tables Vol C Tables 4.2.6.8 and 6.1.1.4'
H H 0.0000 0.0000 'International Tables Vol C Tables 4.2.6.8 and 6.1.1.4'
O O 0.0106 0.0060 'International Tables Vol C Tables 4.2.6.8 and 6.1.1.4'
F F 0.0171 0.0103 'International Tables Vol C Tables 4.2.6.8 and 6.1.1.4'
S S 0.1246 0.1234 'International Tables Vol C Tables 4.2.6.8 and 6.1.1.4'
Te Te -0.5308 1.6751 'International Tables Vol C Tables 4.2.6.8 and 6.1.1.4'
Cl Cl 0.1484 0.1585 'International Tables Vol C Tables 4.2.6.8 and 6.1.1.4'

loop_
_geom_angle_atom_site_label_1
_geom_angle_atom_site_label_2
_geom_angle_atom_site_label_3
_geom_angle
O1 Te1 C1 96.45(15)
O1 Te1 C4 84.45(16)
C1 Te1 C4 83.42(19)
O1 Te1 O2 168.47(13)
C1 Te1 O2 85.96(14)
C4 Te1 O2 84.63(14)
O5 S1 O4 117.5(2)
O5 S1 O2 114.3(2)
O4 S1 O2 112.3(2)
O5 S1 C51 104.6(2)
O4 S1 C51 104.5(3)
O2 S1 C51 101.2(2)
S1 O2 Te1 144.8(2)
C21 C26 C25 121.3(5)
C21 C26 H26A 119.3
C25 C26 H26A 119.3
C15 C16 C11 121.0(5)
C15 C16 H16A 119.5
C11 C16 H16A 119.5
C3 C4 C21 130.3(5)
C3 C4 Te1 107.8(4)
C21 C4 Te1 121.9(3)
C1 C2 C3 120.7(4)
C1 C2 H2A 119.6
C3 C2 H2A 119.6
C2 C1 C11 129.9(4)
C2 C1 Te1 107.4(3)
C11 C1 Te1 122.6(3)
C16 C11 C12 117.9(5)
C16 C11 C1 121.8(4)
C12 C11 C1 120.3(4)
C16 C15 C14 120.7(5)
C16 C15 H15A 119.6
C14 C15 H15A 119.6
C26 C21 C22 118.4(5)
C26 C21 C4 121.7(4)
C22 C21 C4 120.0(5)
C24 C25 C26 120.1(5)
C24 C25 H25A 119.9
C26 C25 H25A 119.9
C13 C12 C11 120.4(5)
C13 C12 H12A 119.8
C11 C12 H12A 119.8
C4 C3 C2 120.5(4)
C4 C3 H3A 119.7
C2 C3 H3A 119.7
C23 C22 C21 119.8(6)
C23 C22 H22A 120.1
C21 C22 H22A 120.1
F3 C51 F1 108.1(5)
F3 C51 F2 108.3(5)
F1 C51 F2 108.0(5)
F3 C51 S1 110.7(4)
F1 C51 S1 111.0(4)
F2 C51 S1 110.6(4)
C12 C13 C14 120.6(5)
C12 C13 H13A 119.7
C14 C13 H13A 119.7
C15 C14 C13 119.4(5)
C15 C14 H14A 120.3
C13 C14 H14A 120.3
C23 C24 C25 118.9(5)
C23 C24 H24A 120.5
C25 C24 H24A 120.5
C24 C23 C22 121.4(6)
C24 C23 H23A 119.3
C22 C23 H23A 119.3
Cl3 C41 Cl2 110.0(3)
Cl3 C41 Cl1 109.4(4)
Cl2 C41 Cl1 110.3(3)
Cl3 C41 H41A 109.1
Cl2 C41 H41A 109.1
Cl1 C41 H41A 109.1
C31 O1 Te1 107.7(3)
O3 C31 O1 120.7(4)
O3 C31 C32 126.1(5)
O1 C31 C32 113.2(5)
C31 C32 H32A 109.5
C31 C32 H32B 109.5
H32A C32 H32B 109.5
C31 C32 H32C 109.5
H32A C32 H32C 109.5
H32B C32 H32C 109.5

loop_
_geom_bond_atom_site_label_1
_geom_bond_atom_site_label_2
_geom_bond_distance
Te1 O1 2.013(3)
Te1 C1 2.109(4)
Te1 C4 2.116(5)
Te1 O2 2.453(3)
S1 O5 1.428(4)
S1 O4 1.432(4)
S1 O2 1.464(4)
S1 C51 1.831(6)
F3 C51 1.316(6)
C26 C21 1.376(7)
C26 C25 1.390(7)
C26 H26A 0.9500
C16 C15 1.376(7)
C16 C11 1.397(7)
C16 H16A 0.9500
F2 C51 1.327(6)
C4 C3 1.336(6)
C4 C21 1.459(7)
C2 C1 1.349(7)
C2 C3 1.445(7)
C2 H2A 0.9500
C1 C11 1.464(7)
C11 C12 1.407(7)
C15 C14 1.376(8)
C15 H15A 0.9500
C21 C22 1.391(7)
C25 C24 1.374(8)
C25 H25A 0.9500
C12 C13 1.381(7)
C12 H12A 0.9500
C3 H3A 0.9500
C22 C23 1.387(8)
C22 H22A 0.9500
C51 F1 1.322(6)
C13 C14 1.384(8)
C13 H13A 0.9500
C14 H14A 0.9500
C24 C23 1.371(9)
C24 H24A 0.9500
C23 H23A 0.9500
Cl1 C41 1.756(6)
Cl2 C41 1.749(7)
Cl3 C41 1.742(7)
C41 H41A 1.0000
O1 C31 1.330(6)
O3 C31 1.206(6)
C31 C32 1.459(7)
C32 H32A 0.9800
C32 H32B 0.9800
C32 H32C 0.9800

loop_
_geom_torsion_atom_site_label_1
_geom_torsion_atom_site_label_2
_geom_torsion_atom_site_label_3
_geom_torsion_atom_site_label_4
_geom_torsion
O5 S1 O2 Te1 2.1(4)
O4 S1 O2 Te1 -135.2(3)
C51 S1 O2 Te1 113.9(4)
O1 Te1 O2 S1 37.7(8)
C1 Te1 O2 S1 -64.9(4)
C4 Te1 O2 S1 18.9(4)
O1 Te1 C4 C3 93.7(3)
C1 Te1 C4 C3 -3.5(3)
O2 Te1 C4 C3 -90.0(3)
O1 Te1 C4 C21 -86.5(4)
C1 Te1 C4 C21 176.3(4)
O2 Te1 C4 C21 89.8(4)
C3 C2 C1 C11 173.7(4)
C3 C2 C1 Te1 -2.4(5)
O1 Te1 C1 C2 -80.5(3)
C4 Te1 C1 C2 3.2(3)
O2 Te1 C1 C2 88.2(3)
O1 Te1 C1 C11 103.1(4)
C4 Te1 C1 C11 -173.3(4)
O2 Te1 C1 C11 -88.2(4)
C15 C16 C11 C12 -1.8(7)
C15 C16 C11 C1 176.4(4)
C2 C1 C11 C16 -165.9(5)
Te1 C1 C11 C16 9.7(6)
C2 C1 C11 C12 12.2(8)
Te1 C1 C11 C12 -172.3(3)
C11 C16 C15 C14 0.9(8)
C25 C26 C21 C22 -0.5(8)
C25 C26 C21 C4 179.0(5)
C3 C4 C21 C26 -167.3(5)
Te1 C4 C21 C26 12.9(6)
C3 C4 C21 C22 12.2(8)
Te1 C4 C21 C22 -167.6(4)
C21 C26 C25 C24 0.3(9)
C16 C11 C12 C13 1.7(7)
C1 C11 C12 C13 -176.5(5)
C21 C4 C3 C2 -176.5(5)
Te1 C4 C3 C2 3.3(5)
C1 C2 C3 C4 -0.7(7)
C26 C21 C22 C23 0.5(8)
C4 C21 C22 C23 -179.0(5)
O5 S1 C51 F3 -57.1(4)
O4 S1 C51 F3 67.0(4)
O2 S1 C51 F3 -176.2(4)
O5 S1 C51 F1 -177.2(4)
O4 S1 C51 F1 -53.1(4)
O2 S1 C51 F1 63.7(4)
O5 S1 C51 F2 62.9(4)
O4 S1 C51 F2 -172.9(4)
O2 S1 C51 F2 -56.1(4)
C11 C12 C13 C14 -0.7(8)
C16 C15 C14 C13 0.1(8)
C12 C13 C14 C15 -0.1(8)
C26 C25 C24 C23 -0.1(9)
C25 C24 C23 C22 0.1(9)
C21 C22 C23 C24 -0.3(9)
C1 Te1 O1 C31 -84.7(3)
C4 Te1 O1 C31 -167.4(3)
O2 Te1 O1 C31 173.8(5)
Te1 O1 C31 O3 10.9(5)
Te1 O1 C31 C32 -167.8(3)
